data_1569932
loop_
_publ_author_name
'Virant, Miha'
'Siljanovska, Ana'
'Cerkovnik, Janez'
'Lozin\<sek, Matic'

_publ_section_title
;
 3-Nitrobenzonitrile
;
_journal_coeditor_code HB4451
_journal_issue 9
_journal_name_full IUCrData
_journal_paper_doi 10.1107/S2414314623008143
_journal_volume 8
_journal_year 2023
_chemical_absolute_configuration rm
_chemical_formula_iupac 'C7 H4 N2 O2'
_chemical_formula_moiety 'C7 H4 N2 O2'
_chemical_formula_sum 'C7 H4 N2 O2'
_chemical_formula_weight 148.12
_chemical_name_systematic
;
3-Nitrobenzonitrile
;
_space_group_crystal_system monoclinic
_space_group_IT_number 4
_space_group_name_Hall 'P 2yb'
_space_group_name_H-M_alt 'P 1 21 1'
_atom_sites_solution_hydrogens difmap
_atom_sites_solution_primary iterative
_audit_creation_method
;
Olex2 1.5-ac5-024
(compiled 2022.04.12 svn.rca3783a0 for Rigaku Oxford Diffraction, GUI svn.r6498)
;
_cell_angle_alpha 90
_cell_angle_beta 97.1579(8)
_cell_angle_gamma 90
_cell_formula_units_Z 2
_cell_length_a 3.73339(4)
_cell_length_b 6.97307(5)
_cell_length_c 12.87327(9)
_cell_measurement_reflns_used 9014
_cell_measurement_temperature 100.02(10)
_cell_measurement_theta_max 75.7160
_cell_measurement_theta_min 3.4510
_cell_volume 332.520(5)
_computing_cell_refinement
;
CrysAlisPro 1.171.42.92a (Rigaku OD, 2023)
;
_computing_data_collection
;
CrysAlisPro 1.171.42.92a (Rigaku OD, 2023)
;
_computing_data_reduction
;
CrysAlisPro 1.171.42.92a (Rigaku OD, 2023)
;
_computing_molecular_graphics
;
Olex2 1.5 (Dolomanov <i>et al.</i>,  2009)
;
_computing_publication_material
;
Olex2 1.5 (Dolomanov <i>et al.</i>,  2009) and
publCIF (Westrip, 2010)
;
_computing_structure_refinement
;
<i>SHELXL2019/3</i> (Sheldrick, 2015)
;
_computing_structure_solution
;
<i>olex2.solve</i> (Dolomanov <i>et al.</i>,  2009)
;
_diffrn_ambient_temperature 100.02(10)
_diffrn_detector 'Hybrid Pixel Array Detector'
_diffrn_detector_area_resol_mean 13.3333
_diffrn_measured_fraction_theta_full 0.994
_diffrn_measured_fraction_theta_max 0.991
_diffrn_measurement_device 'four-circle diffractometer'
_diffrn_measurement_device_type 'XtaLAB Synergy-S, Dualflex, Eiger2 R CdTe 1M'
_diffrn_measurement_method '\w scans'
_diffrn_radiation_monochromator mirror
_diffrn_radiation_probe x-ray
_diffrn_radiation_type 'Cu K\a'
_diffrn_radiation_wavelength 1.54184
_diffrn_reflns_av_R_equivalents 0.0250
_diffrn_reflns_av_unetI/netI 0.0094
_diffrn_reflns_limit_h_max 4
_diffrn_reflns_limit_h_min -4
_diffrn_reflns_limit_k_max 8
_diffrn_reflns_limit_k_min -8
_diffrn_reflns_limit_l_max 16
_diffrn_reflns_limit_l_min -16
_diffrn_reflns_number 10190
_diffrn_reflns_theta_full 67.684
_diffrn_reflns_theta_max 75.926
_diffrn_reflns_theta_min 3.460
_diffrn_source 'micro-focus sealed X-ray tube'
_exptl_absorpt_coefficient_mu 0.954
_exptl_absorpt_correction_T_max 1.000
_exptl_absorpt_correction_T_min 0.565
_exptl_absorpt_correction_type gaussian
_exptl_absorpt_process_details
;
(CrysAlisPro; Rigaku OD, 2023)
;
_exptl_crystal_colour colourless
_exptl_crystal_density_diffrn 1.479
_exptl_crystal_description needle
_exptl_crystal_F_000 152
_exptl_crystal_size_max 0.284
_exptl_crystal_size_mid 0.063
_exptl_crystal_size_min 0.036
_refine_diff_density_max 0.167
_refine_diff_density_min -0.171
_refine_ls_abs_structure_details
;
Flack <i>x</i> determined using 611 quotients
[(<i>I</i>^+^)-(<i>I</i>^-^)]/[(<i>I</i>^+^)+(<i>I</i>^-^)]
(Parsons <i>et al.</i>,  2013)
;
_refine_ls_abs_structure_Flack 0.02(5)
_refine_ls_extinction_method none
_refine_ls_goodness_of_fit_ref 1.089
_refine_ls_hydrogen_treatment refall
_refine_ls_matrix_type full
_refine_ls_number_parameters 116
_refine_ls_number_reflns 1360
_refine_ls_number_restraints 1
_refine_ls_restrained_S_all 1.088
_refine_ls_R_factor_all 0.0242
_refine_ls_R_factor_gt 0.0241
_refine_ls_shift/su_max 0.000
_refine_ls_shift/su_mean 0.000
_refine_ls_structure_factor_coef Fsqd
_refine_ls_weighting_details 'w=1/[\s^2^(Fo^2^)+(0.0472P)^2^+0.0377P] where P=(Fo^2^+2Fc^2^)/3'
_refine_ls_weighting_scheme calc
_refine_ls_wR_factor_gt 0.0689
_refine_ls_wR_factor_ref 0.0690
_reflns_number_gt 1353
_reflns_number_total 1360
_reflns_threshold_expression 'I > 2\s(I)'
_cod_data_source_file hb4451.cif
_cod_data_source_block I
_cod_database_code 1569932
_shelx_space_group_comment
;
The symmetry employed for this shelxl refinement is uniquely defined
by the following loop, which should always be used as a source of
symmetry information in preference to the above space-group names.
They are only intended as comments.
;
_shelx_estimated_absorpt_t_min 0.773
_shelx_estimated_absorpt_t_max 0.966

loop_
_space_group_symop_operation_xyz
'x, y, z'
'-x, y+1/2, -z'

loop_
_atom_site_type_symbol
_atom_site_label
_atom_site_fract_x
_atom_site_fract_y
_atom_site_fract_z
_atom_site_U_iso_or_equiv
_atom_site_adp_type
_atom_site_calc_flag
_atom_site_occupancy
_atom_site_disorder_assembly
_atom_site_disorder_group
O O1 0.2952(4) 0.11413(19) 0.94632(9) 0.0316(3) Uani d 1 . .
O O2 0.5449(3) 0.03136(17) 0.81028(9) 0.0294(3) Uani d 1 . .
N N1 0.2525(4) 0.5665(2) 0.45848(11) 0.0323(4) Uani d 1 . .
N N2 0.3724(3) 0.14375(19) 0.85792(10) 0.0199(3) Uani d 1 . .
C C1 0.1823(4) 0.5195(2) 0.65436(11) 0.0192(3) Uani d 1 . .
C C2 0.2895(4) 0.3452(2) 0.70086(12) 0.0179(3) Uani d 1 . .
C C3 0.2551(4) 0.3250(2) 0.80620(11) 0.0171(3) Uani d 1 . .
C C4 0.1192(4) 0.4678(2) 0.86529(12) 0.0195(3) Uani d 1 . .
C C5 0.0164(4) 0.6403(2) 0.81697(12) 0.0215(3) Uani d 1 . .
C C6 0.0461(4) 0.6674(2) 0.71128(13) 0.0218(3) Uani d 1 . .
C C7 0.2185(4) 0.5471(3) 0.54475(12) 0.0236(3) Uani d 1 . .
H H2 0.387(6) 0.249(4) 0.6661(17) 0.031(6) Uiso d 1 . .
H H4 0.108(5) 0.445(3) 0.9361(16) 0.018(5) Uiso d 1 . .
H H6 -0.009(5) 0.790(4) 0.6782(15) 0.024(5) Uiso d 1 . .
H H5 -0.071(6) 0.738(4) 0.8528(17) 0.028(5) Uiso d 1 . .

loop_
_atom_site_aniso_label
_atom_site_aniso_U_11
_atom_site_aniso_U_22
_atom_site_aniso_U_33
_atom_site_aniso_U_12
_atom_site_aniso_U_13
_atom_site_aniso_U_23
O1 0.0389(7) 0.0334(7) 0.0230(5) 0.0024(5) 0.0053(5) 0.0092(5)
O2 0.0321(6) 0.0201(6) 0.0368(6) 0.0076(5) 0.0073(5) 0.0018(5)
N1 0.0338(8) 0.0387(9) 0.0252(6) -0.0019(6) 0.0064(6) 0.0066(6)
N2 0.0181(6) 0.0192(6) 0.0220(6) -0.0006(5) 0.0014(4) 0.0019(5)
C1 0.0167(6) 0.0217(8) 0.0192(6) -0.0029(5) 0.0016(5) 0.0008(6)
C2 0.0151(7) 0.0184(7) 0.0206(6) -0.0003(5) 0.0034(5) -0.0018(6)
C3 0.0148(6) 0.0165(7) 0.0199(6) -0.0017(5) 0.0018(5) 0.0006(5)
C4 0.0165(7) 0.0231(7) 0.0190(7) -0.0010(6) 0.0021(5) -0.0023(6)
C5 0.0183(7) 0.0202(7) 0.0258(7) 0.0016(6) 0.0020(5) -0.0070(6)
C6 0.0181(7) 0.0190(8) 0.0275(7) 0.0005(6) -0.0004(5) 0.0013(6)
C7 0.0214(7) 0.0246(7) 0.0247(7) -0.0022(6) 0.0027(6) 0.0029(6)

loop_
_atom_type_symbol
_atom_type_description
_atom_type_scat_dispersion_real
_atom_type_scat_dispersion_imag
_atom_type_scat_source
C C 0.0181 0.0091 'International Tables Vol C Tables 4.2.6.8 and 6.1.1.4'
H H 0.0000 0.0000 'International Tables Vol C Tables 4.2.6.8 and 6.1.1.4'
N N 0.0311 0.0180 'International Tables Vol C Tables 4.2.6.8 and 6.1.1.4'
O O 0.0492 0.0322 'International Tables Vol C Tables 4.2.6.8 and 6.1.1.4'

loop_
_exptl_crystal_face_index_h
_exptl_crystal_face_index_k
_exptl_crystal_face_index_l
_exptl_crystal_face_perp_dist
-2 1 0 0.1419
1 0 -2 0.1217
0 -1 2 0.0362
-1 0 1 0.1397
0 2 1 0.0168
0 0 1 0.0341
0 -2 1 0.0323
-1 2 7 0.0504
2 -1 0 0.1377
0 1 -2 0.0253
0 -2 -1 0.0233
0 0 -1 0.0215
2 1 -1 0.1299
0 -1 -2 0.0178
0 1 1 0.0140

loop_
_geom_angle_atom_site_label_1
_geom_angle_atom_site_label_2
_geom_angle_atom_site_label_3
_geom_angle_site_symmetry_1
_geom_angle_site_symmetry_3
_geom_angle
_geom_angle_publ_flag
O1 N2 O2 . . 123.75(13) ?
O1 N2 C3 . . 118.31(12) ?
O2 N2 C3 . . 117.93(12) ?
C2 C1 C6 . . 121.55(14) ?
C2 C1 C7 . . 118.61(14) ?
C6 C1 C7 . . 119.84(14) ?
C1 C2 H2 . . 123.1(14) ?
C3 C2 C1 . . 116.93(13) ?
C3 C2 H2 . . 119.9(14) ?
C2 C3 N2 . . 118.16(12) ?
C2 C3 C4 . . 123.30(13) ?
C4 C3 N2 . . 118.53(12) ?
C3 C4 H4 . . 118.7(12) ?
C5 C4 C3 . . 118.46(13) ?
C5 C4 H4 . . 122.8(12) ?
C4 C5 C6 . . 120.34(14) ?
C4 C5 H5 . . 121.5(14) ?
C6 C5 H5 . . 118.1(14) ?
C1 C6 H6 . . 119.6(12) ?
C5 C6 C1 . . 119.42(14) ?
C5 C6 H6 . . 120.9(12) ?
N1 C7 C1 . . 178.69(17) ?

loop_
_geom_bond_atom_site_label_1
_geom_bond_atom_site_label_2
_geom_bond_site_symmetry_2
_geom_bond_distance
_geom_bond_publ_flag
O1 N2 . 1.2258(17) ?
O2 N2 . 1.2262(18) ?
N1 C7 . 1.141(2) ?
N2 C3 . 1.4697(19) ?
C1 C2 . 1.392(2) ?
C1 C6 . 1.397(2) ?
C1 C7 . 1.447(2) ?
C2 C3 . 1.3851(19) ?
C2 H2 . 0.91(3) ?
C3 C4 . 1.387(2) ?
C4 C5 . 1.386(2) ?
C4 H4 . 0.93(2) ?
C5 C6 . 1.392(2) ?
C5 H5 . 0.91(2) ?
C6 H6 . 0.96(2) ?

loop_
_geom_torsion_atom_site_label_1
_geom_torsion_atom_site_label_2
_geom_torsion_atom_site_label_3
_geom_torsion_atom_site_label_4
_geom_torsion_site_symmetry_1
_geom_torsion_site_symmetry_2
_geom_torsion_site_symmetry_3
_geom_torsion_site_symmetry_4
_geom_torsion
_geom_torsion_publ_flag
O1 N2 C3 C2 . . . . -169.59(13) ?
O1 N2 C3 C4 . . . . 11.0(2) ?
O2 N2 C3 C2 . . . . 11.01(19) ?
O2 N2 C3 C4 . . . . -168.36(13) ?
N2 C3 C4 C5 . . . . 178.55(12) ?
C1 C2 C3 N2 . . . . -178.92(13) ?
C1 C2 C3 C4 . . . . 0.4(2) ?
C2 C1 C6 C5 . . . . 0.0(2) ?
C2 C3 C4 C5 . . . . -0.8(2) ?
C3 C4 C5 C6 . . . . 0.7(2) ?
C4 C5 C6 C1 . . . . -0.3(2) ?
C6 C1 C2 C3 . . . . 0.0(2) ?
C7 C1 C2 C3 . . . . 179.18(13) ?
C7 C1 C6 C5 . . . . -179.21(13) ?
